data_2100680
loop_
_publ_author_name
'V. Bertolasi'
'L. Pretto'
'V. Ferretti'
'P. Gilli'
'G. Gilli'

_publ_section_title
;
 Interplay between steric and electronic factors in determining the
 strength of intramolecular N---H&#x00B7;&#x00B7;&#x00B7;O
 resonance-assisted hydrogen bonds in \b-enaminones
;
_journal_coeditor_code BK5040
_journal_date_accepted 2006-09-21
_journal_date_recd_electronic 2006-07-10
_journal_issue 6
_journal_name_full 'Acta Crystallographica Section B'
_journal_page_first 1112
_journal_page_last 1120
_journal_paper_category FA
_journal_paper_doi 10.1107/S0108768106036421
_journal_volume 62
_journal_year 2006
_chemical_formula_moiety 'C22 H19 N O2'
_chemical_formula_sum 'C22 H19 N O2'
_chemical_formula_weight 329.38
_chemical_name_systematic
;
 ?
;
_space_group_IT_number 61
_symmetry_cell_setting orthorhombic
_symmetry_space_group_name_Hall '-P 2ac 2ab'
_symmetry_space_group_name_H-M 'P b c a'
_atom_sites_solution_hydrogens difmap
_atom_sites_solution_primary direct
_atom_sites_solution_secondary difmap
_audit_creation_method SHELXL-97
_cell_angle_alpha 90.00
_cell_angle_beta 90.00
_cell_angle_gamma 90.00
_cell_formula_units_Z 8
_cell_length_a 14.2380(3)
_cell_length_b 14.3109(3)
_cell_length_c 16.8047(3)
_cell_measurement_reflns_used 5680
_cell_measurement_temperature 150
_cell_measurement_theta_max 28.00
_cell_measurement_theta_min 2.35
_cell_volume 3424.10(12)
_computing_cell_refinement 'Denzo SMN (Otwinowski & Minor, 1997)'
_computing_data_collection 'Kappa CCD Server Software (Nonius, 1997)'
_computing_data_reduction 'Denzo SMN (Otwinowski & Minor, 1997)'
_computing_molecular_graphics 'ORTEP III (Burnett & Johnson, 1996)'
_computing_publication_material
;
SHELXL-97 (Sheldrick, 1997), PARST (Nardelli, 1995), PLATON (Spek, 2002)
;
_computing_structure_refinement 'SHELXL-97 (Sheldrick, 1997)'
_computing_structure_solution 'SIR97 (Altomare et al., 1999)'
_diffrn_ambient_temperature 150
_diffrn_measured_fraction_theta_full 1.000
_diffrn_measured_fraction_theta_max 1.000
_diffrn_measurement_device_type 'Nonius Kappa CCD'
_diffrn_measurement_method '\f scans and \w scans'
_diffrn_radiation_monochromator graphite
_diffrn_radiation_source 'fine-focus sealed tube'
_diffrn_radiation_type MoK\a
_diffrn_radiation_wavelength 0.71070
_diffrn_reflns_av_R_equivalents 0.0240
_diffrn_reflns_av_sigmaI/netI 0.0244
_diffrn_reflns_limit_h_max 18
_diffrn_reflns_limit_h_min -18
_diffrn_reflns_limit_k_max 18
_diffrn_reflns_limit_k_min -18
_diffrn_reflns_limit_l_max 22
_diffrn_reflns_limit_l_min -22
_diffrn_reflns_number 10220
_diffrn_reflns_theta_full 28.00
_diffrn_reflns_theta_max 28.00
_diffrn_reflns_theta_min 2.35
_exptl_absorpt_coefficient_mu 0.082
_exptl_absorpt_correction_type none
_exptl_crystal_colour Colourless
_exptl_crystal_density_diffrn 1.278
_exptl_crystal_density_method 'not measured'
_exptl_crystal_description Prismatic
_exptl_crystal_F_000 1392
_exptl_crystal_size_max 0.32
_exptl_crystal_size_mid 0.31
_exptl_crystal_size_min 0.25
_refine_diff_density_max 0.294
_refine_diff_density_min -0.249
_refine_ls_extinction_method none
_refine_ls_goodness_of_fit_ref 1.351
_refine_ls_hydrogen_treatment mixed
_refine_ls_matrix_type full
_refine_ls_number_parameters 303
_refine_ls_number_reflns 4138
_refine_ls_number_restraints 1
_refine_ls_restrained_S_all 1.353
_refine_ls_R_factor_all 0.0721
_refine_ls_R_factor_gt 0.0562
_refine_ls_shift/su_max 0.000
_refine_ls_shift/su_mean 0.000
_refine_ls_structure_factor_coef Fsqd
_refine_ls_weighting_details 'calc w=1/[\s^2^(Fo^2^)+(0.0297P)^2^+2.1857P] where P=(Fo^2^+2Fc^2^)/3'
_refine_ls_weighting_scheme calc
_refine_ls_wR_factor_gt 0.1123
_refine_ls_wR_factor_ref 0.1318
_reflns_number_gt 3631
_reflns_number_total 4138
_reflns_threshold_expression I>2sigma(I)
_cod_data_source_file bk5040.cif
_cod_data_source_block 2
_cod_depositor_comments
;
The following automatic conversions were performed:
'_symmetry_cell_setting' value 'Orthorhombic' changed to 'orthorhombic'
according to '/home/saulius/struct/CIF-dictionaries/cif_core.dic'
dictionary named 'cif_core.dic' version 2.4.1 from 2010-06-29.

Automatic conversion script
Id: cif_fix_enum 1527 2010-12-29 10:47:43Z saulius 

The following automatic conversions were performed:

'_symmetry_cell_setting' value 'Orthorhombic' changed to
'orthorhombic' according to
/home/saulius/struct/CIF-dictionaries/cif_core.dic dictionary named
'cif_core.dic' version 2.4.1 from 2010-06-29.

Automatic conversion script
Id: cif_fix_values 1715 2011-07-08 13:25:40Z adriana 
;
_cod_original_cell_volume 3424.10(10)
_cod_original_sg_symbol_H-M 'P bca'
_cod_database_code 2100680

loop_
_symmetry_equiv_pos_as_xyz
'x, y, z'
'-x+1/2, -y, z+1/2'
'x+1/2, -y+1/2, -z'
'-x, y+1/2, -z+1/2'
'-x, -y, -z'
'x-1/2, y, -z-1/2'
'-x-1/2, y-1/2, z'
'x, -y-1/2, z-1/2'

loop_
_atom_site_type_symbol
_atom_site_label
_atom_site_fract_x
_atom_site_fract_y
_atom_site_fract_z
_atom_site_U_iso_or_equiv
_atom_site_adp_type
_atom_site_calc_flag
_atom_site_refinement_flags
_atom_site_occupancy
O O1 0.54034(8) -0.04592(8) 0.73116(7) 0.0257(3) Uani d . 1
O O2 0.41750(10) 0.27561(10) 0.73947(10) 0.0315(4) Uani d PD 0.85
H H2O 0.4223 0.3319 0.7474 0.038 Uiso calc PR 0.85
O O2' 0.2117(6) 0.0326(5) 0.7951(6) 0.032(2) Uani d PD 0.15
H H2O' 0.1578 0.0225 0.8100 0.039 Uiso calc PR 0.15
N N1 0.44691(11) 0.07649(11) 0.82367(9) 0.0246(3) Uani d . 1
C C1 0.47903(12) -0.02864(11) 0.67819(10) 0.0222(3) Uani d . 1
C C2 0.40712(12) 0.03809(12) 0.68964(10) 0.0229(4) Uani d . 1
C C3 0.39214(11) 0.08646(11) 0.76004(10) 0.0208(3) Uani d . 1
C C4 0.31176(11) 0.15330(12) 0.76378(10) 0.0207(3) Uani d . 1
C C5 0.32721(12) 0.24889(12) 0.75123(11) 0.0242(4) Uani d D 1
H H5 0.3890 0.2690 0.7448 0.051 Uiso d P 0.15
C C6 0.25149(14) 0.31008(13) 0.75039(12) 0.0303(4) Uani d . 1
C C7 0.16096(13) 0.27671(13) 0.76168(12) 0.0295(4) Uani d . 1
C C8 0.14461(13) 0.18264(14) 0.77447(11) 0.0276(4) Uani d . 1
C C9 0.22050(12) 0.12130(12) 0.77586(11) 0.0246(4) Uani d D 1
H H9 0.2105 0.0585 0.7822 0.051 Uiso d P 0.85
C C10 0.48313(12) -0.08049(12) 0.60095(10) 0.0237(4) Uani d . 1
C C11 0.56855(14) -0.11721(13) 0.57523(11) 0.0277(4) Uani d . 1
C C12 0.57367(15) -0.16606(13) 0.50368(12) 0.0317(4) Uani d . 1
C C13 0.49408(16) -0.17958(13) 0.45797(12) 0.0332(4) Uani d . 1
C C14 0.40900(16) -0.14304(14) 0.48308(12) 0.0350(5) Uani d . 1
C C15 0.40350(14) -0.09361(14) 0.55407(12) 0.0309(4) Uani d . 1
C C16 0.42715(14) 0.11325(13) 0.90262(11) 0.0283(4) Uani d . 1
C C17 0.38692(12) 0.04006(13) 0.95802(11) 0.0260(4) Uani d . 1
C C18 0.38016(14) 0.05906(15) 1.03945(11) 0.0312(4) Uani d . 1
C C19 0.34523(14) -0.00699(17) 1.09142(12) 0.0361(5) Uani d . 1
C C20 0.31672(14) -0.09396(16) 1.06416(13) 0.0363(5) Uani d . 1
C C21 0.32261(15) -0.11349(15) 0.98348(13) 0.0360(5) Uani d . 1
C C22 0.35710(14) -0.04681(14) 0.93092(12) 0.0314(4) Uani d . 1
H H1 0.4971(16) 0.0341(16) 0.8178(14) 0.039(6) Uiso d . 1
H H2 0.3654(15) 0.0524(14) 0.6467(13) 0.027(5) Uiso d . 1
H H6 0.2632(17) 0.3763(17) 0.7396(14) 0.041(6) Uiso d . 1
H H7 0.1081(19) 0.3193(18) 0.7620(15) 0.050(7) Uiso d . 1
H H8 0.0809(17) 0.1598(16) 0.7820(13) 0.038(6) Uiso d . 1
H H11 0.6258(16) -0.1051(15) 0.6063(13) 0.033(6) Uiso d . 1
H H12 0.6335(18) -0.1907(17) 0.4853(15) 0.048(7) Uiso d . 1
H H13 0.4995(15) -0.2167(16) 0.4071(14) 0.037(6) Uiso d . 1
H H14 0.3512(18) -0.1527(16) 0.4518(14) 0.045(7) Uiso d . 1
H H15 0.3390(17) -0.0685(16) 0.5723(14) 0.042(6) Uiso d . 1
H H161 0.3847(15) 0.1680(15) 0.8965(13) 0.032(6) Uiso d . 1
H H162 0.4862(17) 0.1383(16) 0.9248(14) 0.041(6) Uiso d . 1
H H18 0.3994(18) 0.1198(19) 1.0585(15) 0.054(7) Uiso d . 1
H H19 0.3415(17) 0.0063(17) 1.1465(15) 0.045(6) Uiso d . 1
H H20 0.2952(17) -0.1416(17) 1.1032(15) 0.044(7) Uiso d . 1
H H21 0.3030(17) -0.1753(18) 0.9624(15) 0.047(7) Uiso d . 1
H H22 0.3627(16) -0.0623(16) 0.8718(14) 0.042(6) Uiso d . 1

loop_
_atom_site_aniso_label
_atom_site_aniso_U_11
_atom_site_aniso_U_22
_atom_site_aniso_U_33
_atom_site_aniso_U_12
_atom_site_aniso_U_13
_atom_site_aniso_U_23
O1 0.0229(6) 0.0232(6) 0.0312(7) 0.0035(5) -0.0028(5) -0.0027(5)
O2 0.0194(7) 0.0185(7) 0.0566(10) -0.0030(6) 0.0058(7) -0.0027(7)
O2' 0.017(4) 0.027(4) 0.053(6) -0.001(3) 0.008(4) 0.007(4)
N1 0.0237(7) 0.0238(7) 0.0262(7) 0.0042(6) -0.0014(6) -0.0026(6)
C1 0.0215(8) 0.0186(8) 0.0266(8) -0.0017(6) 0.0029(7) 0.0013(7)
C2 0.0223(8) 0.0226(8) 0.0237(8) 0.0015(7) 0.0006(7) 0.0012(7)
C3 0.0190(8) 0.0191(7) 0.0243(8) -0.0016(6) 0.0018(6) 0.0011(6)
C4 0.0197(8) 0.0211(8) 0.0213(8) 0.0007(6) 0.0008(6) -0.0027(6)
C5 0.0203(8) 0.0231(8) 0.0294(9) -0.0017(7) 0.0023(7) -0.0017(7)
C6 0.0276(9) 0.0209(8) 0.0425(10) 0.0026(7) 0.0001(9) -0.0015(8)
C7 0.0229(9) 0.0301(9) 0.0356(10) 0.0071(7) -0.0016(8) -0.0057(8)
C8 0.0199(8) 0.0331(10) 0.0299(9) -0.0011(7) 0.0007(7) -0.0062(8)
C9 0.0235(8) 0.0226(8) 0.0276(9) -0.0010(7) 0.0019(7) -0.0027(7)
C10 0.0267(9) 0.0184(8) 0.0261(9) 0.0006(7) 0.0038(7) -0.0003(7)
C11 0.0285(9) 0.0243(9) 0.0304(9) 0.0021(7) 0.0041(8) -0.0009(7)
C12 0.0350(10) 0.0279(9) 0.0321(10) 0.0041(8) 0.0107(8) -0.0004(8)
C13 0.0479(12) 0.0254(9) 0.0264(9) 0.0009(8) 0.0048(9) -0.0023(8)
C14 0.0381(11) 0.0328(10) 0.0340(11) 0.0015(9) -0.0053(9) -0.0074(8)
C15 0.0291(10) 0.0294(9) 0.0340(10) 0.0032(8) 0.0004(8) -0.0045(8)
C16 0.0311(10) 0.0268(9) 0.0269(9) 0.0034(8) -0.0042(8) -0.0063(7)
C17 0.0196(8) 0.0314(9) 0.0270(9) 0.0066(7) -0.0038(7) -0.0029(7)
C18 0.0286(10) 0.0372(11) 0.0278(9) 0.0058(8) -0.0039(8) -0.0077(8)
C19 0.0304(10) 0.0529(13) 0.0249(9) 0.0082(9) -0.0002(8) -0.0021(9)
C20 0.0296(10) 0.0445(12) 0.0350(11) 0.0040(9) 0.0017(8) 0.0068(9)
C21 0.0334(10) 0.0361(11) 0.0384(11) -0.0007(9) 0.0004(9) -0.0013(9)
C22 0.0318(10) 0.0337(10) 0.0287(9) 0.0010(8) -0.0010(8) -0.0041(8)

loop_
_atom_type_symbol
_atom_type_description
_atom_type_scat_dispersion_real
_atom_type_scat_dispersion_imag
_atom_type_scat_source
C C 0.0033 0.0016 'International Tables Vol C Tables 4.2.6.8 and 6.1.1.4'
H H 0.0000 0.0000 'International Tables Vol C Tables 4.2.6.8 and 6.1.1.4'
N N 0.0061 0.0033 'International Tables Vol C Tables 4.2.6.8 and 6.1.1.4'
O O 0.0106 0.0060 'International Tables Vol C Tables 4.2.6.8 and 6.1.1.4'

loop_
_geom_angle_atom_site_label_1
_geom_angle_atom_site_label_2
_geom_angle_atom_site_label_3
_geom_angle
C5 O2 H2O 109.5
C5 O2 H5 4.99(17)
H2O O2 H5 105.4
C9 O2' H2O' 109.5
C9 O2' H9 17.7(9)
H2O' O2' H9 105.5
C3 N1 C16 125.49(15)
C3 N1 H1 115.4(14)
C16 N1 H1 118.4(14)
O1 C1 C2 122.25(16)
O1 C1 C10 118.97(15)
C2 C1 C10 118.78(15)
C3 C2 C1 124.38(16)
C3 C2 H2 116.2(12)
C1 C2 H2 119.4(12)
N1 C3 C2 122.78(16)
N1 C3 C4 118.95(15)
C2 C3 C4 118.26(15)
C9 C4 C5 119.30(15)
C9 C4 C3 120.71(15)
C5 C4 C3 119.92(15)
O2 C5 C6 123.83(17)
O2 C5 C4 116.49(15)
C6 C5 C4 119.67(16)
O2 C5 H5 2.28(8)
C6 C5 H5 122.51(18)
C4 C5 H5 117.80(17)
C7 C6 C5 120.18(17)
C7 C6 H6 121.1(14)
C5 C6 H6 118.7(14)
C8 C7 C6 120.83(17)
C8 C7 H7 118.7(15)
C6 C7 H7 120.4(15)
C7 C8 C9 119.06(17)
C7 C8 H8 120.3(14)
C9 C8 H8 120.6(14)
O2' C9 C8 122.6(4)
O2' C9 C4 116.2(4)
C8 C9 C4 120.95(16)
O2' C9 H9 8.2(4)
C8 C9 H9 119.94(18)
C4 C9 H9 119.03(17)
C15 C10 C11 118.94(17)
C15 C10 C1 121.71(16)
C11 C10 C1 119.35(16)
C12 C11 C10 120.18(18)
C12 C11 H11 120.2(13)
C10 C11 H11 119.5(13)
C13 C12 C11 120.46(18)
C13 C12 H12 119.4(15)
C11 C12 H12 120.1(15)
C12 C13 C14 119.65(18)
C12 C13 H13 118.7(13)
C14 C13 H13 121.6(13)
C13 C14 C15 120.21(19)
C13 C14 H14 121.0(14)
C15 C14 H14 118.8(14)
C14 C15 C10 120.55(18)
C14 C15 H15 118.8(13)
C10 C15 H15 120.6(13)
N1 C16 C17 112.56(15)
N1 C16 H161 107.9(12)
C17 C16 H161 112.2(12)
N1 C16 H162 108.1(14)
C17 C16 H162 110.0(14)
H161 C16 H162 105.7(18)
C22 C17 C18 118.25(18)
C22 C17 C16 122.20(17)
C18 C17 C16 119.55(17)
C19 C18 C17 120.73(19)
C19 C18 H18 120.6(16)
C17 C18 H18 118.7(16)
C18 C19 C20 120.74(19)
C18 C19 H19 120.1(15)
C20 C19 H19 119.1(15)
C21 C20 C19 119.1(2)
C21 C20 H20 121.7(14)
C19 C20 H20 119.2(14)
C20 C21 C22 120.3(2)
C20 C21 H21 120.8(15)
C22 C21 H21 119.0(15)
C21 C22 C17 120.91(19)
C21 C22 H22 119.8(13)
C17 C22 H22 119.2(13)

loop_
_geom_bond_atom_site_label_1
_geom_bond_atom_site_label_2
_geom_bond_distance
O1 C1 1.271(2)
O2 C5 1.356(2)
O2 H2O 0.8200
O2 H5 0.4265(14)
O2' C9 1.316(7)
O2' H2O' 0.8200
O2' H9 0.430(7)
N1 C3 1.331(2)
N1 C16 1.455(2)
N1 H1 0.94(2)
C1 C2 1.413(2)
C1 C10 1.496(2)
C2 C3 1.387(2)
C2 H2 0.96(2)
C3 C4 1.493(2)
C4 C9 1.393(2)
C4 C5 1.402(2)
C5 C6 1.389(2)
C5 H5 0.9315(17)
C6 C7 1.388(3)
C6 H6 0.98(2)
C7 C8 1.383(3)
C7 H7 0.97(3)
C8 C9 1.392(3)
C8 H8 0.97(2)
C9 H9 0.9157(17)
C10 C15 1.393(3)
C10 C11 1.394(3)
C11 C12 1.393(3)
C11 H11 0.98(2)
C12 C13 1.383(3)
C12 H12 0.97(3)
C13 C14 1.385(3)
C13 H13 1.01(2)
C14 C15 1.389(3)
C14 H14 0.99(3)
C15 H15 1.03(2)
C16 C17 1.514(3)
C16 H161 0.99(2)
C16 H162 0.99(2)
C17 C22 1.390(3)
C17 C18 1.398(3)
C18 C19 1.380(3)
C18 H18 0.97(3)
C19 C20 1.387(3)
C19 H19 0.95(3)
C20 C21 1.387(3)
C20 H20 0.99(2)
C21 C22 1.390(3)
C21 H21 0.99(3)
C22 H22 1.02(2)
